data_4082702
loop_
_publ_author_name
'Mishra, Anurag'
'Jeong, Yong Joon'
'Jo, Jae-Ho'
'Kang, Se Chan'
'Kim, Hyunuk'
'Chi, Ki-Whan'

_publ_section_title
;
 Coordination-Driven Self-Assembly and Anticancer Potency Studies of
 Arene--Ruthenium-Based Molecular Metalla-Rectangles
;
_journal_issue 5
_journal_name_full Organometallics
_journal_page_first 1144
_journal_paper_doi 10.1021/om401042m
_journal_volume 33
_journal_year 2014
_chemical_formula_sum 'C58 H58 F6 N4 O14 Ru2 S2'
_chemical_formula_weight 1415.34
_chemical_name_systematic
; 
 ? 
;
_space_group_IT_number 2
_symmetry_cell_setting triclinic
_symmetry_space_group_name_Hall '-P 1'
_symmetry_space_group_name_H-M 'P -1'
_atom_sites_solution_hydrogens geom
_atom_sites_solution_primary direct
_atom_sites_solution_secondary difmap
_audit_creation_method SHELXL-97
_cell_angle_alpha 109.07(3)
_cell_angle_beta 98.42(3)
_cell_angle_gamma 97.32(3)
_cell_formula_units_Z 2
_cell_length_a 13.777(3)
_cell_length_b 13.963(3)
_cell_length_c 18.590(4)
_cell_measurement_temperature 100(2)
_cell_volume 3284.2(15)
_computing_cell_refinement 'DENZO (Z. Otwinowski and W. Minor, 1997)'
_computing_data_collection 'ADSC Quantum software'
_computing_data_reduction 'HKL2000 (Z. Otwinowski and W. Minor, 1997)'
_computing_molecular_graphics 'Materials Studio 4.1'
_computing_publication_material 'Materials Studio 4.1'
_computing_structure_refinement 'SHELXL-97 (Sheldrick, 1997)'
_computing_structure_solution 'SHELXS-97 (Sheldrick, 1990)'
_diffrn_ambient_temperature 100(2)
_diffrn_measured_fraction_theta_full 0.645
_diffrn_measured_fraction_theta_max 0.645
_diffrn_measurement_device_type 'ADSC Quantum 210'
_diffrn_measurement_method \w-scan
_diffrn_radiation_monochromator graphite
_diffrn_radiation_source synchrotron-PAL
_diffrn_radiation_type synchrotron
_diffrn_radiation_wavelength 0.80000
_diffrn_reflns_av_R_equivalents 0.0000
_diffrn_reflns_av_sigmaI/netI 0.0415
_diffrn_reflns_limit_h_max 12
_diffrn_reflns_limit_h_min 0
_diffrn_reflns_limit_k_max 12
_diffrn_reflns_limit_k_min -12
_diffrn_reflns_limit_l_max 15
_diffrn_reflns_limit_l_min -16
_diffrn_reflns_number 3467
_diffrn_reflns_theta_full 21.63
_diffrn_reflns_theta_max 21.63
_diffrn_reflns_theta_min 1.71
_exptl_absorpt_coefficient_mu 0.816
_exptl_absorpt_correction_T_max 0.9527
_exptl_absorpt_correction_T_min 0.9376
_exptl_absorpt_correction_type multi-scan
_exptl_absorpt_process_details HKL2000
_exptl_crystal_density_diffrn 1.431
_exptl_crystal_density_method 'not measured'
_exptl_crystal_F_000 1440
_exptl_crystal_size_max 0.08
_exptl_crystal_size_mid 0.08
_exptl_crystal_size_min 0.06
_refine_diff_density_max 1.052
_refine_diff_density_min -0.343
_refine_diff_density_rms 0.118
_refine_ls_extinction_coef 0.024(4)
_refine_ls_extinction_expression Fc^*^=kFc[1+0.001xFc^2^\l^3^/sin(2\q)]^-1/4^
_refine_ls_extinction_method SHELXL
_refine_ls_goodness_of_fit_ref 1.588
_refine_ls_hydrogen_treatment constr
_refine_ls_matrix_type full
_refine_ls_number_parameters 794
_refine_ls_number_reflns 3467
_refine_ls_number_restraints 309
_refine_ls_restrained_S_all 1.536
_refine_ls_R_factor_all 0.1170
_refine_ls_R_factor_gt 0.1165
_refine_ls_shift/su_max 0.001
_refine_ls_shift/su_mean 0.000
_refine_ls_structure_factor_coef Fsqd
_refine_ls_weighting_details 'calc w=1/[\s^2^(Fo^2^)+(0.2000P)^2^+0.0000P] where P=(Fo^2^+2Fc^2^)/3'
_refine_ls_weighting_scheme calc
_refine_ls_wR_factor_gt 0.2884
_refine_ls_wR_factor_ref 0.2900
_reflns_number_gt 3396
_reflns_number_total 3467
_reflns_threshold_expression >2sigma(I)
_cod_data_source_file om401042m_si_002.cif
_cod_data_source_block p-1
_cod_depositor_comments
;
The following automatic conversions were performed:

'_symmetry_cell_setting' value 'Triclinic' changed to 'triclinic'
according to
/usr/data/users/saulius/crontab/automatic-downloads/current/ACS/lib/dictionaries/cif_core.dic
dictionary named 'cif_core.dic' version 2.4.2 from 2011-04-26.

Automatic conversion script
Id: cif_fix_values 2281 2013-09-26 08:29:07Z andrius 
;
_cod_original_cell_volume 3284.0(11)
_cod_original_sg_symbol_H-M P-1
_cod_database_code 4082702

loop_
_symmetry_equiv_pos_as_xyz
'x, y, z'
'-x, -y, -z'

loop_
_atom_site_label
_atom_site_type_symbol
_atom_site_fract_x
_atom_site_fract_y
_atom_site_fract_z
_atom_site_U_iso_or_equiv
_atom_site_adp_type
_atom_site_occupancy
_atom_site_symmetry_multiplicity
_atom_site_calc_flag
_atom_site_refinement_flags
Ru1 Ru 0.87944(10) 1.14336(10) 0.14569(7) 0.2369(10) Uani 1 1 d .
Ru2 Ru 0.61626(10) 1.39347(10) 0.25399(8) 0.2379(10) Uani 1 1 d .
O1 O 0.3108(11) 0.6092(10) 0.4896(8) 0.261(4) Uani 1 1 d .
O2 O -0.1082(11) 0.1938(11) 0.4149(8) 0.270(5) Uani 1 1 d .
O3 O 0.7577(8) 1.3581(9) 0.2889(7) 0.243(3) Uani 1 1 d U
O4 O 0.6366(9) 1.2873(8) 0.1519(6) 0.243(3) Uani 1 1 d .
O5 O 0.8610(9) 1.2548(8) 0.2474(6) 0.237(3) Uani 1 1 d .
O6 O 0.7437(7) 1.1887(9) 0.1069(7) 0.240(3) Uani 1 1 d U
N1 N 0.7805(10) 1.0389(11) 0.1729(11) 0.234(4) Uani 1 1 d .
N2 N 0.2392(9) 0.5644(9) 0.3626(10) 0.239(4) Uani 1 1 d .
H2A H 0.1863 0.5286 0.3265 0.287 Uiso 1 1 calc R
N3 N -0.0802(11) 0.2734(11) 0.5475(11) 0.240(4) Uani 1 1 d .
H3A H -0.0422 0.3247 0.5870 0.289 Uiso 1 1 calc R
N4 N -0.5566(11) -0.2597(10) 0.7246(10) 0.233(4) Uani 1 1 d U
C1 C 0.7738(14) 1.0553(14) 0.2505(13) 0.242(5) Uani 1 1 d .
H1A H 0.8161 1.1127 0.2907 0.290 Uiso 1 1 calc R
C2 C 0.7202(15) 0.9610(17) 0.1213(11) 0.234(5) Uani 1 1 d U
H2B H 0.7244 0.9483 0.0686 0.281 Uiso 1 1 calc R
C3 C 0.7083(17) 0.9911(16) 0.2694(11) 0.253(6) Uani 1 1 d .
H3B H 0.7060 1.0030 0.3224 0.303 Uiso 1 1 calc R
C4 C 0.6511(15) 0.8955(14) 0.1359(12) 0.253(6) Uani 1 1 d U
H4B H 0.6075 0.8413 0.0941 0.303 Uiso 1 1 calc R
C5 C 0.6441(15) 0.9072(17) 0.2110(14) 0.251(5) Uani 1 1 d U
C6 C 0.5671(16) 0.8439(15) 0.2332(11) 0.246(6) Uani 1 1 d U
C7 C 0.5086(18) 0.7897(15) 0.2519(11) 0.255(6) Uani 1 1 d .
C8 C 0.4454(15) 0.7315(14) 0.2796(11) 0.240(5) Uani 1 1 d U
C9 C 0.4597(14) 0.7428(13) 0.3559(11) 0.244(5) Uani 1 1 d U
H9A H 0.5164 0.7904 0.3900 0.292 Uiso 1 1 calc R
C10 C 0.3569(16) 0.6596(14) 0.2271(11) 0.256(6) Uani 1 1 d U
H10A H 0.3445 0.6492 0.1732 0.307 Uiso 1 1 calc R
C11 C 0.2937(15) 0.6088(14) 0.2566(12) 0.265(6) Uani 1 1 d U
H11A H 0.2349 0.5635 0.2237 0.318 Uiso 1 1 calc R
C12 C 0.3979(15) 0.6904(14) 0.3864(10) 0.239(5) Uani 1 1 d .
H12A H 0.4127 0.7009 0.4403 0.287 Uiso 1 1 calc R
C13 C 0.3151(15) 0.6229(14) 0.3403(12) 0.237(5) Uani 1 1 d U
C14 C 0.2425(17) 0.5598(17) 0.4359(14) 0.241(5) Uani 1 1 d .
C15 C 0.1589(14) 0.4891(14) 0.4466(14) 0.246(5) Uani 1 1 d .
C16 C 0.1475(15) 0.4944(16) 0.5184(13) 0.254(6) Uani 1 1 d .
H16A H 0.1902 0.5482 0.5612 0.305 Uiso 1 1 calc R
C17 C 0.1026(17) 0.4023(17) 0.3825(11) 0.254(5) Uani 1 1 d U
H17A H 0.1129 0.3930 0.3315 0.304 Uiso 1 1 calc R
C18 C 0.0782(16) 0.4272(15) 0.5346(10) 0.232(5) Uani 1 1 d .
H18A H 0.0707 0.4374 0.5865 0.279 Uiso 1 1 calc R
C19 C 0.0338(12) 0.3323(12) 0.3946(11) 0.228(4) Uani 1 1 d U
H19A H -0.0046 0.2758 0.3514 0.273 Uiso 1 1 calc R
C20 C 0.0186(16) 0.3426(16) 0.4710(13) 0.244(5) Uani 1 1 d .
C21 C -0.0609(15) 0.2668(18) 0.4774(17) 0.248(6) Uani 1 1 d .
C22 C -0.1483(16) 0.2138(14) 0.5658(10) 0.233(5) Uani 1 1 d U
C23 C -0.1455(14) 0.2174(13) 0.6414(12) 0.253(6) Uani 1 1 d U
H23A H -0.0918 0.2629 0.6807 0.304 Uiso 1 1 calc R
C24 C -0.2321(15) 0.1411(14) 0.5104(10) 0.255(5) Uani 1 1 d U
H24A H -0.2388 0.1317 0.4568 0.306 Uiso 1 1 calc R
C25 C -0.2155(16) 0.1593(14) 0.6628(10) 0.246(5) Uani 1 1 d U
H25A H -0.2076 0.1674 0.7162 0.295 Uiso 1 1 calc R
C26 C -0.3031(12) 0.0848(12) 0.5347(10) 0.239(5) Uani 1 1 d U
H26A H -0.3590 0.0406 0.4970 0.287 Uiso 1 1 calc R
C27 C -0.2962(14) 0.0903(14) 0.6124(10) 0.234(5) Uani 1 1 d U
C28 C -0.3565(16) 0.0312(15) 0.6369(10) 0.239(5) Uani 1 1 d .
C29 C -0.4106(15) -0.0261(15) 0.6558(10) 0.239(5) Uani 1 1 d .
C30 C -0.4689(14) -0.1038(14) 0.6819(12) 0.225(4) Uani 1 1 d .
C31 C -0.5482(15) -0.1703(15) 0.6342(10) 0.231(5) Uani 1 1 d U
H31A H -0.5764 -0.1613 0.5876 0.278 Uiso 1 1 calc R
C32 C -0.4373(13) -0.1083(14) 0.7541(13) 0.244(5) Uani 1 1 d .
H32A H -0.3848 -0.0572 0.7907 0.293 Uiso 1 1 calc R
C33 C -0.5895(12) -0.2521(13) 0.6524(11) 0.237(5) Uani 1 1 d U
H33A H -0.6411 -0.3040 0.6155 0.285 Uiso 1 1 calc R
C34 C -0.4841(14) -0.1902(16) 0.7727(9) 0.236(5) Uani 1 1 d U
H34A H -0.4617 -0.1944 0.8222 0.283 Uiso 1 1 calc R
C35 C 0.7851(15) 1.2904(14) 0.2363(12) 0.225(5) Uani 1 1 d U
C36 C 0.7228(18) 1.2565(15) 0.1627(14) 0.244(6) Uani 1 1 d U
C1A C 1.0110(13) 1.0732(13) 0.1581(11) 0.238(5) Uani 1 1 d U
C2A C 0.9494(13) 1.0231(13) 0.0837(10) 0.237(5) Uani 1 1 d U
H2AA H 0.9147 0.9505 0.0713 0.284 Uiso 1 1 calc R
C3A C 0.9175(12) 1.0726(12) 0.0345(10) 0.233(4) Uani 1 1 d U
H3AA H 0.8615 1.0335 -0.0106 0.279 Uiso 1 1 calc R
C4A C 0.9452(12) 1.1796(14) 0.0514(10) 0.244(5) Uani 1 1 d U
C5A C 0.9015(14) 1.2338(14) 0.0005(11) 0.269(6) Uani 1 1 d U
H5AA H 0.9453 1.2392 -0.0356 0.403 Uiso 1 1 calc R
H5AB H 0.8952 1.3031 0.0328 0.403 Uiso 1 1 calc R
H5AC H 0.8354 1.1946 -0.0290 0.403 Uiso 1 1 calc R
C6A C 1.0456(11) 1.0229(11) 0.2120(9) 0.235(5) Uani 1 1 d U
H6AA H 1.0393 1.0679 0.2648 0.282 Uiso 1 1 calc R
C7A C 1.1642(12) 1.0273(14) 0.2135(10) 0.266(6) Uani 1 1 d .
H7AA H 1.1917 0.9948 0.2493 0.400 Uiso 1 1 calc R
H7AB H 1.1983 1.0994 0.2310 0.400 Uiso 1 1 calc R
H7AC H 1.1743 0.9905 0.1612 0.400 Uiso 1 1 calc R
C8A C 1.0366(12) 1.1771(16) 0.1760(10) 0.250(5) Uani 1 1 d U
H8AA H 1.0665 1.2188 0.2317 0.300 Uiso 1 1 calc R
C9A C 1.0059(13) 1.2334(15) 0.1276(12) 0.255(5) Uani 1 1 d U
H9AA H 1.0169 1.3105 0.1500 0.306 Uiso 1 1 calc R
C10A C 0.9949(12) 0.9212(13) 0.2001(9) 0.255(5) Uani 1 1 d U
H10B H 0.9245 0.9224 0.2028 0.383 Uiso 1 1 calc R
H10C H 1.0260 0.8975 0.2404 0.383 Uiso 1 1 calc R
H10D H 0.9994 0.8742 0.1489 0.383 Uiso 1 1 calc R
C1B C 0.4816(14) 1.4580(13) 0.2679(14) 0.246(5) Uani 1 1 d .
H1BA H 0.4171 1.4131 0.2644 0.295 Uiso 1 1 calc R
C2B C 0.6722(15) 1.5512(13) 0.2696(14) 0.258(6) Uani 1 1 d U
H2BA H 0.7442 1.5693 0.2680 0.310 Uiso 1 1 calc R
C3B C 0.519(2) 1.4754(19) 0.4069(12) 0.326(10) Uani 1 1 d .
H3BA H 0.4885 1.5316 0.4365 0.488 Uiso 1 1 calc R
H3BB H 0.5769 1.4684 0.4409 0.488 Uiso 1 1 calc R
H3BC H 0.4698 1.4108 0.3872 0.488 Uiso 1 1 calc R
C4B C 0.552(2) 1.4999(15) 0.3380(14) 0.263(6) Uani 1 1 d U
C5B C 0.6515(17) 1.5486(14) 0.3373(13) 0.264(6) Uani 1 1 d U
H5BA H 0.7064 1.5679 0.3839 0.317 Uiso 1 1 calc R
C6B C 0.6081(19) 1.5113(15) 0.2016(14) 0.274(6) Uani 1 1 d U
C7B C 0.5134(16) 1.4616(14) 0.2003(13) 0.263(6) Uani 1 1 d U
H7BA H 0.4701 1.4183 0.1489 0.316 Uiso 1 1 calc R
C8B C 0.652(2) 1.514(2) 0.1247(17) 0.335(9) Uani 1 1 d U
H8BA H 0.7256 1.5152 0.1287 0.402 Uiso 1 1 calc R
C9B C 0.613(2) 1.618(2) 0.1139(16) 0.360(10) Uani 1 1 d U
H9BA H 0.6335 1.6285 0.0681 0.540 Uiso 1 1 calc R
H9BB H 0.6434 1.6789 0.1602 0.540 Uiso 1 1 calc R
H9BC H 0.5405 1.6079 0.1070 0.540 Uiso 1 1 calc R
C10B C 0.582(2) 1.4300(18) 0.0489(14) 0.343(11) Uani 1 1 d .
H10E H 0.6084 1.4310 0.0030 0.515 Uiso 1 1 calc R
H10F H 0.5143 1.4455 0.0441 0.515 Uiso 1 1 calc R
H10G H 0.5795 1.3615 0.0529 0.515 Uiso 1 1 calc R
O1W O -0.3873(18) 0.1439(17) -0.0719(13) 0.270(7) Uani 0.50 1 d PU
O2W O -0.267(2) 0.772(2) 0.5573(17) 0.308(10) Uani 0.50 1 d PU
O3W O -0.2163(19) 0.7991(18) 0.4712(14) 0.282(8) Uani 0.50 1 d PU
O4W O -0.174(2) 0.819(2) 0.3600(18) 0.329(11) Uani 0.50 1 d PU
S3 S 0.9625(4) 0.5169(4) 0.2228(3) 0.2446(16) Uani 1 1 d .
S4 S 0.7305(5) 0.7592(4) -0.0877(4) 0.2548(18) Uani 1 1 d .
F1S F 1.0561(8) 0.6568(8) 0.1773(5) 0.270(3) Uani 1 1 d U
F3S F 0.9847(8) 0.5138(8) 0.0844(6) 0.275(4) Uani 1 1 d .
F2S F 0.8976(9) 0.6244(8) 0.1406(6) 0.278(4) Uani 1 1 d .
F4S F 0.7043(10) 0.5839(9) -0.0640(7) 0.288(4) Uani 1 1 d .
F6S F 0.7912(10) 0.7119(11) 0.0338(8) 0.325(5) Uani 1 1 d .
F5S F 0.8545(10) 0.6425(9) -0.0622(8) 0.297(4) Uani 1 1 d .
O1S O 0.8778(8) 0.4339(8) 0.1806(6) 0.243(3) Uani 1 1 d .
O2S O 1.0573(8) 0.4843(8) 0.2346(6) 0.246(3) Uani 1 1 d .
O3S O 0.9448(8) 0.5959(8) 0.2901(6) 0.247(3) Uani 1 1 d .
O4S O 0.8073(9) 0.8484(9) -0.0525(7) 0.269(4) Uani 1 1 d .
O5S O 0.6344(10) 0.7694(9) -0.0691(7) 0.274(4) Uani 1 1 d .
O6S O 0.7300(9) 0.7089(9) -0.1695(8) 0.272(4) Uani 1 1 d .
C1S C 0.9715(17) 0.5826(16) 0.1525(12) 0.250(5) Uani 1 1 d U
C2S C 0.7695(17) 0.671(2) -0.0460(14) 0.266(7) Uani 1 1 d .

loop_
_atom_site_aniso_label
_atom_site_aniso_U_11
_atom_site_aniso_U_22
_atom_site_aniso_U_33
_atom_site_aniso_U_23
_atom_site_aniso_U_13
_atom_site_aniso_U_12
Ru1 0.2325(14) 0.2352(13) 0.2391(14) 0.0784(9) 0.0505(9) 0.0405(9)
Ru2 0.2311(14) 0.2376(14) 0.2469(14) 0.0872(10) 0.0496(9) 0.0436(9)
O1 0.243(9) 0.295(11) 0.226(9) 0.075(8) 0.050(8) 0.019(8)
O2 0.281(11) 0.254(9) 0.244(10) 0.069(8) 0.044(8) 0.002(8)
O3 0.238(8) 0.250(8) 0.240(7) 0.090(7) 0.041(6) 0.035(7)
O4 0.242(9) 0.251(8) 0.234(8) 0.084(6) 0.051(7) 0.036(7)
O5 0.239(9) 0.226(7) 0.240(8) 0.079(6) 0.041(7) 0.037(7)
O6 0.224(7) 0.255(8) 0.249(8) 0.103(7) 0.041(6) 0.041(6)
N1 0.232(10) 0.226(11) 0.239(12) 0.081(9) 0.040(10) 0.038(9)
N2 0.213(10) 0.239(10) 0.247(13) 0.076(9) 0.024(9) 0.029(8)
N3 0.220(10) 0.248(11) 0.245(14) 0.094(10) 0.031(9) 0.017(9)
N4 0.240(9) 0.222(9) 0.249(10) 0.094(8) 0.062(9) 0.040(8)
C1 0.248(15) 0.238(14) 0.234(17) 0.083(12) 0.039(12) 0.039(12)
C2 0.232(11) 0.243(12) 0.224(11) 0.073(11) 0.063(10) 0.041(10)
C3 0.273(16) 0.234(14) 0.263(16) 0.090(14) 0.084(16) 0.047(12)
C4 0.262(13) 0.247(12) 0.234(12) 0.072(10) 0.052(11) 0.029(11)
C5 0.241(12) 0.247(13) 0.256(13) 0.082(12) 0.044(12) 0.043(11)
C6 0.248(13) 0.224(12) 0.275(13) 0.095(10) 0.062(11) 0.046(10)
C7 0.276(17) 0.224(14) 0.282(16) 0.101(12) 0.074(14) 0.054(13)
C8 0.251(12) 0.219(10) 0.278(12) 0.103(13) 0.093(15) 0.063(10)
C9 0.241(11) 0.234(10) 0.274(12) 0.098(12) 0.094(14) 0.040(9)
C10 0.273(14) 0.238(11) 0.259(12) 0.088(10) 0.075(12) 0.034(11)
C11 0.247(12) 0.270(13) 0.268(14) 0.090(11) 0.052(11) 0.022(10)
C12 0.229(13) 0.231(12) 0.241(13) 0.067(11) 0.040(12) 0.036(11)
C13 0.226(12) 0.236(11) 0.256(13) 0.096(10) 0.062(11) 0.031(10)
C14 0.231(17) 0.278(18) 0.214(16) 0.078(14) 0.053(14) 0.061(15)
C15 0.226(14) 0.255(15) 0.241(17) 0.092(15) 0.024(14) -0.003(12)
C16 0.236(15) 0.287(19) 0.233(17) 0.083(13) 0.050(12) 0.047(14)
C17 0.266(13) 0.262(13) 0.237(12) 0.091(12) 0.051(11) 0.056(11)
C18 0.231(12) 0.235(12) 0.229(14) 0.085(14) 0.055(13) 0.019(11)
C19 0.226(10) 0.219(10) 0.237(12) 0.078(9) 0.055(10) 0.033(9)
C20 0.248(15) 0.231(15) 0.251(17) 0.094(16) 0.024(16) 0.041(13)
C21 0.239(15) 0.254(19) 0.27(2) 0.122(18) 0.054(17) 0.029(15)
C22 0.233(12) 0.244(11) 0.224(12) 0.093(10) 0.033(11) 0.040(10)
C23 0.246(12) 0.241(11) 0.265(14) 0.082(10) 0.053(11) 0.034(10)
C24 0.254(12) 0.261(12) 0.251(12) 0.092(10) 0.053(11) 0.047(11)
C25 0.261(13) 0.247(11) 0.251(12) 0.106(10) 0.064(11) 0.062(10)
C26 0.230(10) 0.240(9) 0.247(11) 0.078(8) 0.063(9) 0.047(8)
C27 0.230(10) 0.239(10) 0.226(10) 0.079(9) 0.040(9) 0.027(9)
C28 0.265(17) 0.222(14) 0.247(13) 0.093(11) 0.073(12) 0.046(12)
C29 0.245(15) 0.223(14) 0.238(13) 0.069(12) 0.045(11) 0.043(12)
C30 0.225(14) 0.229(14) 0.215(14) 0.069(12) 0.052(11) 0.035(12)
C31 0.238(12) 0.225(11) 0.245(12) 0.097(10) 0.061(11) 0.038(10)
C32 0.226(13) 0.250(15) 0.248(17) 0.087(12) 0.040(12) 0.027(11)
C33 0.245(11) 0.219(11) 0.234(12) 0.063(9) 0.040(10) 0.049(9)
C34 0.229(11) 0.249(12) 0.213(10) 0.072(10) 0.041(9) 0.016(10)
C35 0.223(10) 0.213(9) 0.224(11) 0.057(8) 0.035(10) 0.054(9)
C36 0.260(12) 0.235(10) 0.241(12) 0.074(9) 0.073(11) 0.059(10)
C1A 0.236(11) 0.214(11) 0.240(12) 0.058(10) 0.045(10) 0.020(9)
C2A 0.234(11) 0.230(11) 0.245(13) 0.079(9) 0.057(11) 0.042(8)
C3A 0.229(10) 0.215(12) 0.247(12) 0.069(8) 0.047(9) 0.047(8)
C4A 0.242(11) 0.239(12) 0.227(11) 0.059(9) 0.037(9) 0.033(9)
C5A 0.266(8) 0.270(7) 0.268(7) 0.089(5) 0.058(5) 0.049(5)
C6A 0.240(12) 0.217(10) 0.238(10) 0.065(9) 0.038(9) 0.057(9)
C7A 0.237(14) 0.301(16) 0.278(15) 0.106(12) 0.075(12) 0.068(11)
C8A 0.234(10) 0.263(12) 0.252(10) 0.084(10) 0.066(9) 0.041(9)
C9A 0.236(11) 0.270(12) 0.275(13) 0.108(12) 0.071(11) 0.048(10)
C10A 0.253(7) 0.253(7) 0.258(7) 0.089(5) 0.053(5) 0.046(5)
C1B 0.249(14) 0.244(13) 0.268(16) 0.110(13) 0.072(15) 0.053(11)
C2B 0.257(13) 0.242(11) 0.268(14) 0.091(11) 0.021(12) 0.054(9)
C3B 0.41(3) 0.34(2) 0.266(16) 0.123(16) 0.124(19) 0.12(2)
C4B 0.301(16) 0.248(12) 0.256(14) 0.092(11) 0.069(14) 0.088(12)
C5B 0.266(14) 0.261(13) 0.257(13) 0.079(10) 0.026(12) 0.079(11)
C6B 0.274(12) 0.267(11) 0.281(13) 0.105(10) 0.046(11) 0.040(10)
C7B 0.263(14) 0.258(12) 0.274(14) 0.108(11) 0.041(12) 0.045(11)
C8B 0.36(2) 0.35(2) 0.32(2) 0.143(18) 0.098(19) 0.069(16)
C9B 0.367(11) 0.354(10) 0.365(11) 0.134(6) 0.071(5) 0.071(6)
C10B 0.46(4) 0.30(2) 0.290(19) 0.120(17) 0.07(2) 0.11(2)
O1W 0.262(9) 0.276(9) 0.262(8) 0.086(5) 0.045(5) 0.052(5)
O2W 0.309(11) 0.305(11) 0.309(11) 0.102(6) 0.061(5) 0.070(6)
O3W 0.284(9) 0.280(9) 0.281(9) 0.093(6) 0.051(5) 0.067(5)
O4W 0.331(12) 0.327(12) 0.332(12) 0.118(6) 0.062(6) 0.066(6)
S3 0.246(4) 0.248(4) 0.243(4) 0.093(3) 0.048(3) 0.039(4)
S4 0.243(5) 0.253(4) 0.250(5) 0.075(3) 0.040(4) 0.035(4)
F1S 0.276(5) 0.272(5) 0.266(5) 0.103(4) 0.056(4) 0.045(4)
F3S 0.319(10) 0.262(7) 0.235(7) 0.087(6) 0.054(7) 0.023(7)
F2S 0.274(9) 0.284(9) 0.295(9) 0.133(7) 0.034(7) 0.062(8)
F4S 0.254(8) 0.274(8) 0.359(12) 0.138(8) 0.072(8) 0.046(7)
F6S 0.330(13) 0.366(13) 0.282(11) 0.142(10) 0.033(9) 0.035(10)
F5S 0.276(10) 0.296(9) 0.362(13) 0.160(9) 0.084(9) 0.070(8)
O1S 0.242(8) 0.226(7) 0.247(7) 0.075(6) 0.038(7) 0.020(7)
O2S 0.227(8) 0.254(8) 0.262(9) 0.103(7) 0.035(7) 0.045(7)
O3S 0.245(8) 0.248(8) 0.224(7) 0.051(7) 0.066(6) 0.032(6)
O4S 0.250(9) 0.246(8) 0.270(9) 0.053(7) 0.038(7) 0.022(8)
O5S 0.255(10) 0.290(10) 0.281(10) 0.105(8) 0.073(9) 0.035(8)
O6S 0.277(10) 0.264(9) 0.255(10) 0.084(8) 0.036(8) 0.012(7)
C1S 0.256(13) 0.239(12) 0.242(13) 0.081(11) 0.052(11) 0.018(12)
C2S 0.212(15) 0.35(2) 0.258(18) 0.127(16) 0.052(13) 0.050(18)

loop_
_atom_type_symbol
_atom_type_description
_atom_type_scat_dispersion_real
_atom_type_scat_dispersion_imag
_atom_type_scat_source
C C -0.0020 0.0021 'International Tables Vol C Tables 4.2.6.8 and 6.1.1.4'
H H 0.0000 0.0000 'International Tables Vol C Tables 4.2.6.8 and 6.1.1.4'
N N -0.0031 0.0043 'International Tables Vol C Tables 4.2.6.8 and 6.1.1.4'
O O -0.0042 0.0079 'International Tables Vol C Tables 4.2.6.8 and 6.1.1.4'
F F -0.0054 0.0133 'International Tables Vol C Tables 4.2.6.8 and 6.1.1.4'
S S 0.1265 0.1577 'International Tables Vol C Tables 4.2.6.8 and 6.1.1.4'
Ru Ru -1.1448 1.0405 'International Tables Vol C Tables 4.2.6.8 and 6.1.1.4'

loop_
_geom_angle_atom_site_label_1
_geom_angle_atom_site_label_2
_geom_angle_atom_site_label_3
_geom_angle
_geom_angle_site_symmetry_1
_geom_angle_site_symmetry_3
O5 Ru1 C2A 152.8(6) . .
O5 Ru1 N1 86.1(6) . .
C2A Ru1 N1 91.7(6) . .
O5 Ru1 C8A 94.2(6) . .
C2A Ru1 C8A 66.0(7) . .
N1 Ru1 C8A 128.0(7) . .
O5 Ru1 C9A 96.7(6) . .
C2A Ru1 C9A 79.9(7) . .
N1 Ru1 C9A 166.9(7) . .
C8A Ru1 C9A 39.2(6) . .
O5 Ru1 O6 77.8(5) . .
C2A Ru1 O6 128.9(6) . .
N1 Ru1 O6 82.8(4) . .
C8A Ru1 O6 148.0(7) . .
C9A Ru1 O6 110.3(6) . .
O5 Ru1 C3A 161.6(5) . .
C2A Ru1 C3A 37.3(6) . .
N1 Ru1 C3A 111.6(7) . .
C8A Ru1 C3A 79.1(6) . .
C9A Ru1 C3A 67.2(6) . .
O6 Ru1 C3A 98.8(5) . .
O5 Ru1 C1A 115.2(6) . .
C2A Ru1 C1A 38.2(6) . .
N1 Ru1 C1A 97.2(6) . .
C8A Ru1 C1A 37.0(6) . .
C9A Ru1 C1A 70.1(7) . .
O6 Ru1 C1A 167.1(6) . .
C3A Ru1 C1A 69.1(6) . .
O5 Ru1 C4A 124.3(5) . .
C2A Ru1 C4A 68.0(6) . .
N1 Ru1 C4A 146.3(7) . .
C8A Ru1 C4A 69.3(6) . .
C9A Ru1 C4A 38.0(6) . .
O6 Ru1 C4A 89.6(5) . .
C3A Ru1 C4A 37.2(5) . .
C1A Ru1 C4A 83.3(7) . .
O4 Ru2 C7B 96.1(7) . .
O4 Ru2 N4 83.7(5) . 2_566
C7B Ru2 N4 116.7(8) . 2_566
O4 Ru2 O3 77.5(5) . .
C7B Ru2 O3 157.1(7) . .
N4 Ru2 O3 84.7(5) 2_566 .
O4 Ru2 C6B 91.8(7) . .
C7B Ru2 C6B 37.8(7) . .
N4 Ru2 C6B 153.7(8) 2_566 .
O3 Ru2 C6B 119.7(7) . .
O4 Ru2 C4B 162.6(8) . .
C7B Ru2 C4B 68.4(8) . .
N4 Ru2 C4B 96.1(7) 2_566 .
O3 Ru2 C4B 119.8(8) . .
C6B Ru2 C4B 80.6(8) . .
O4 Ru2 C2B 114.2(7) . .
C7B Ru2 C2B 66.3(7) . .
N4 Ru2 C2B 161.9(8) 2_566 .
O3 Ru2 C2B 95.9(6) . .
C6B Ru2 C2B 35.9(6) . .
C4B Ru2 C2B 67.8(8) . .
O4 Ru2 C1B 124.7(7) . .
C7B Ru2 C1B 38.2(7) . .
N4 Ru2 C1B 92.7(6) 2_566 .
O3 Ru2 C1B 157.3(7) . .
C6B Ru2 C1B 68.6(7) . .
C4B Ru2 C1B 37.9(7) . .
C2B Ru2 C1B 79.7(7) . .
O4 Ru2 C5B 149.1(8) . .
C7B Ru2 C5B 80.2(7) . .
N4 Ru2 C5B 125.6(9) 2_566 .
O3 Ru2 C5B 94.0(6) . .
C6B Ru2 C5B 66.3(8) . .
C4B Ru2 C5B 39.3(7) . .
C2B Ru2 C5B 36.3(7) . .
C1B Ru2 C5B 69.1(7) . .
C35 O3 Ru2 114.4(11) . .
C36 O4 Ru2 110.9(12) . .
C35 O5 Ru1 111.7(12) . .
C36 O6 Ru1 109.5(13) . .
C2 N1 C1 116.3(14) . .
C2 N1 Ru1 123.3(14) . .
C1 N1 Ru1 120.3(14) . .
C14 N2 C13 125.3(16) . .
C22 N3 C21 129.4(16) . .
C34 N4 C33 118.5(14) . .
C34 N4 Ru2 122.4(14) . 2_566
C33 N4 Ru2 118.8(13) . 2_566
C3 C1 N1 121.5(16) . .
N1 C2 C4 125.4(16) . .
C1 C3 C5 120.1(18) . .
C2 C4 C5 120.2(18) . .
C3 C5 C4 116.6(18) . .
C3 C5 C6 118.7(19) . .
C4 C5 C6 124(2) . .
C7 C6 C5 176.5(18) . .
C6 C7 C8 175(2) . .
C9 C8 C7 121.8(19) . .
C9 C8 C10 118.1(18) . .
C7 C8 C10 120.0(17) . .
C12 C9 C8 124.1(19) . .
C11 C10 C8 118.6(17) . .
C10 C11 C13 120.5(18) . .
C9 C12 C13 120.1(17) . .
C12 C13 N2 128.1(17) . .
C12 C13 C11 118.6(16) . .
N2 C13 C11 113.3(18) . .
O1 C14 N2 121.9(19) . .
O1 C14 C15 120.7(18) . .
N2 C14 C15 117(2) . .
C16 C15 C17 117.7(17) . .
C16 C15 C14 120.4(19) . .
C17 C15 C14 121(2) . .
C15 C16 C18 124.9(17) . .
C19 C17 C15 120.1(17) . .
C16 C18 C20 117.8(16) . .
C17 C19 C20 121.2(16) . .
C19 C20 C18 118.0(17) . .
C19 C20 C21 117(2) . .
C18 C20 C21 125(2) . .
O2 C21 N3 122.0(18) . .
O2 C21 C20 118(2) . .
N3 C21 C20 120(2) . .
N3 C22 C23 122.0(18) . .
N3 C22 C24 124.3(15) . .
C23 C22 C24 113.7(19) . .
C25 C23 C22 123.8(18) . .
C26 C24 C22 120.9(17) . .
C27 C25 C23 124.4(17) . .
C24 C26 C27 123.2(17) . .
C28 C27 C25 120.7(17) . .
C28 C27 C26 125.3(17) . .
C25 C27 C26 113.9(18) . .
C29 C28 C27 176.8(18) . .
C28 C29 C30 173.6(18) . .
C31 C30 C32 119.7(17) . .
C31 C30 C29 120.4(17) . .
C32 C30 C29 119.9(18) . .
C30 C31 C33 119.9(16) . .
C30 C32 C34 118.7(16) . .
C31 C33 N4 120.7(14) . .
N4 C34 C32 122.0(15) . .
O3 C35 O5 123.5(17) . .
O3 C35 C36 115.5(19) . .
O5 C35 C36 121(2) . .
O6 C36 O4 118(2) . .
O6 C36 C35 120(2) . .
O4 C36 C35 121(2) . .
C8A C1A C2A 112.6(17) . .
C8A C1A C6A 121.7(16) . .
C2A C1A C6A 125.6(15) . .
C8A C1A Ru1 68.4(10) . .
C2A C1A Ru1 68.9(10) . .
C6A C1A Ru1 131.1(12) . .
C3A C2A C1A 124.3(16) . .
C3A C2A Ru1 72.2(9) . .
C1A C2A Ru1 72.9(10) . .
C2A C3A C4A 123.7(16) . .
C2A C3A Ru1 70.5(10) . .
C4A C3A Ru1 75.2(9) . .
C9A C4A C3A 113.4(16) . .
C9A C4A C5A 123.1(16) . .
C3A C4A C5A 122.8(15) . .
C9A C4A Ru1 67.1(9) . .
C3A C4A Ru1 67.6(10) . .
C5A C4A Ru1 126.5(12) . .
C10A C6A C1A 118.5(13) . .
C10A C6A C7A 111.7(13) . .
C1A C6A C7A 105.9(14) . .
C1A C8A C9A 125.9(17) . .
C1A C8A Ru1 74.6(10) . .
C9A C8A Ru1 72.0(10) . .
C4A C9A C8A 119.9(17) . .
C4A C9A Ru1 74.9(10) . .
C8A C9A Ru1 68.8(9) . .
C4B C1B C7B 117.2(18) . .
C4B C1B Ru2 70.2(11) . .
C7B C1B Ru2 68.4(10) . .
C6B C2B C5B 125(2) . .
C6B C2B Ru2 73.2(12) . .
C5B C2B Ru2 72.1(12) . .
C1B C4B C5B 118.8(19) . .
C1B C4B C3B 114(2) . .
C5B C4B C3B 126(2) . .
C1B C4B Ru2 71.9(11) . .
C5B C4B Ru2 70.4(12) . .
C3B C4B Ru2 122.2(13) . .
C2B C5B C4B 118.6(19) . .
C2B C5B Ru2 71.5(11) . .
C4B C5B Ru2 70.3(11) . .
C2B C6B C7B 118(2) . .
C2B C6B C8B 117(2) . .
C7B C6B C8B 125(2) . .
C2B C6B Ru2 70.9(11) . .
C7B C6B Ru2 68.6(11) . .
C8B C6B Ru2 126.2(15) . .
C6B C7B C1B 122.7(19) . .
C6B C7B Ru2 73.6(12) . .
C1B C7B Ru2 73.4(10) . .
C10B C8B C9B 98(2) . .
C10B C8B C6B 109(2) . .
C9B C8B C6B 101(2) . .
O2S S3 O3S 114.5(7) . .
O2S S3 O1S 115.0(6) . .
O3S S3 O1S 115.5(6) . .
O2S S3 C1S 105.3(9) . .
O3S S3 C1S 103.4(9) . .
O1S S3 C1S 100.7(8) . .
O4S S4 O5S 116.4(8) . .
O4S S4 O6S 112.1(7) . .
O5S S4 O6S 115.1(8) . .
O4S S4 C2S 104.0(10) . .
O5S S4 C2S 104.0(10) . .
O6S S4 C2S 103.2(10) . .
F2S C1S F3S 110.8(17) . .
F2S C1S F1S 108.3(17) . .
F3S C1S F1S 104.6(16) . .
F2S C1S S3 113.7(15) . .
F3S C1S S3 109.0(13) . .
F1S C1S S3 110.1(14) . .
F4S C2S F5S 106(2) . .
F4S C2S F6S 105.7(17) . .
F5S C2S F6S 102.3(17) . .
F4S C2S S4 115.3(14) . .
F5S C2S S4 114.3(15) . .
F6S C2S S4 112.1(18) . .

loop_
_geom_bond_atom_site_label_1
_geom_bond_atom_site_label_2
_geom_bond_distance
_geom_bond_site_symmetry_2
Ru1 O5 2.093(11) .
Ru1 C2A 2.133(16) .
Ru1 N1 2.102(13) .
Ru1 C8A 2.107(16) .
Ru1 C9A 2.149(16) .
Ru1 O6 2.150(10) .
Ru1 C3A 2.155(16) .
Ru1 C1A 2.185(19) .
Ru1 C4A 2.253(17) .
Ru2 O4 2.073(11) .
Ru2 C7B 2.111(19) .
Ru2 N4 2.125(12) 2_566
Ru2 O3 2.132(11) .
Ru2 C6B 2.18(2) .
Ru2 C4B 2.154(19) .
Ru2 C2B 2.147(17) .
Ru2 C1B 2.177(17) .
Ru2 C5B 2.155(19) .
O1 C14 1.21(2) .
O2 C21 1.28(2) .
O3 C35 1.259(19) .
O4 C36 1.32(2) .
O5 C35 1.233(19) .
O6 C36 1.25(2) .
N1 C2 1.283(19) .
N1 C1 1.40(2) .
N2 C14 1.38(2) .
N2 C13 1.44(2) .
N3 C22 1.33(2) .
N3 C21 1.34(2) .
N4 C34 1.290(18) .
N4 C33 1.394(19) .
N4 Ru2 2.125(12) 2_566
C1 C3 1.35(2) .
C2 C4 1.35(2) .
C3 C5 1.40(2) .
C4 C5 1.37(2) .
C5 C6 1.48(3) .
C6 C7 1.20(3) .
C7 C8 1.38(3) .
C8 C9 1.36(2) .
C8 C10 1.47(2) .
C9 C12 1.36(2) .
C10 C11 1.34(2) .
C11 C13 1.48(2) .
C12 C13 1.35(2) .
C14 C15 1.50(2) .
C15 C16 1.35(2) .
C15 C17 1.43(2) .
C16 C18 1.39(2) .
C17 C19 1.37(2) .
C18 C20 1.42(2) .
C19 C20 1.43(2) .
C20 C21 1.47(2) .
C22 C23 1.38(2) .
C22 C24 1.45(2) .
C23 C25 1.37(2) .
C24 C26 1.39(2) .
C25 C27 1.37(2) .
C26 C27 1.41(2) .
C27 C28 1.33(2) .
C28 C29 1.19(2) .
C29 C30 1.51(3) .
C30 C31 1.327(19) .
C30 C32 1.37(2) .
C31 C33 1.374(19) .
C32 C34 1.41(2) .
C35 C36 1.40(3) .
C1A C8A 1.36(2) .
C1A C2A 1.41(2) .
C1A C6A 1.46(2) .
C2A C3A 1.37(2) .
C3A C4A 1.41(2) .
C4A C9A 1.44(2) .
C4A C5A 1.50(2) .
C6A C10A 1.431(19) .
C6A C7A 1.62(2) .
C8A C9A 1.43(2) .
C1B C4B 1.41(3) .
C1B C7B 1.40(2) .
C2B C6B 1.33(2) .
C2B C5B 1.34(2) .
C3B C4B 1.55(3) .
C4B C5B 1.45(3) .
C6B C7B 1.39(3) .
C6B C8B 1.64(3) .
C8B C10B 1.59(3) .
C8B C9B 1.67(3) .
S3 O2S 1.447(11) .
S3 O3S 1.448(10) .
S3 O1S 1.453(10) .
S3 C1S 1.83(2) .
S4 O4S 1.423(12) .
S4 O5S 1.429(13) .
S4 O6S 1.450(13) .
S4 C2S 1.76(2) .
F1S C1S 1.366(18) .
F3S C1S 1.37(2) .
F2S C1S 1.26(2) .
F4S C2S 1.33(2) .
F6S C2S 1.37(2) .
F5S C2S 1.33(2) .
